data_4108943
loop_
_publ_author_name
'Jeremy M. Richter'
'Yoshihiro Ishihara'
'Takeshi Masuda'
'Brandon W. Whitefield'
'Tom\'as Llamas'
'Antti Pohjakallio'
'Phil S. Baran'

_publ_section_title
;
 Enantiospecific Total Synthesis of the Hapalindoles, Fischerindoles, and
 Welwitindolinones via a Redox Economic Approach
;
_journal_name_full 'Journal of the American Chemical Society'
_journal_page_first 17938
_journal_page_last 17954
_journal_paper_doi 10.1021/ja806981k
_journal_volume 130
_journal_year 2008
_chemical_formula_sum 'C20 H22 Cl N O2'
_chemical_formula_weight 343.84
_chemical_name_systematic
; 
 ? 
;
_space_group_IT_number 145
_symmetry_cell_setting trigonal
_symmetry_space_group_name_Hall 'P 32'
_symmetry_space_group_name_H-M 'P 32'
_atom_sites_solution_hydrogens geom
_atom_sites_solution_primary direct
_atom_sites_solution_secondary difmap
_audit_creation_method SHELXL-97
_cell_angle_alpha 90.00
_cell_angle_beta 90.00
_cell_angle_gamma 120.00
_cell_formula_units_Z 3
_cell_length_a 11.4597(16)
_cell_length_b 11.4597(16)
_cell_length_c 12.611(3)
_cell_measurement_reflns_used 2861
_cell_measurement_temperature 296(2)
_cell_measurement_theta_max 21.11
_cell_measurement_theta_min 2.61
_cell_volume 1434.3(4)
_computing_cell_refinement 'Bruker SAINT+'
_computing_data_collection 'Bruker SMART'
_computing_data_reduction 'Bruker SAINT+'
_computing_molecular_graphics 'Bruker SHELXTL'
_computing_publication_material 'Bruker SHELXTL'
_computing_structure_refinement 'SHELXL-97 (Sheldrick, 1997)'
_computing_structure_solution 'SHELXS-97 (Sheldrick, 1997)'
_diffrn_ambient_temperature 296(2)
_diffrn_measured_fraction_theta_full 0.998
_diffrn_measured_fraction_theta_max 0.998
_diffrn_measurement_device_type 'CCD area detector'
_diffrn_measurement_method 'phi and omega scans'
_diffrn_radiation_monochromator graphite
_diffrn_radiation_source 'normal-focus sealed tube'
_diffrn_radiation_type MoK\a
_diffrn_radiation_wavelength 0.71073
_diffrn_reflns_av_R_equivalents 0.0449
_diffrn_reflns_av_sigmaI/netI 0.0605
_diffrn_reflns_limit_h_max 14
_diffrn_reflns_limit_h_min -14
_diffrn_reflns_limit_k_max 15
_diffrn_reflns_limit_k_min -15
_diffrn_reflns_limit_l_max 16
_diffrn_reflns_limit_l_min -16
_diffrn_reflns_number 13308
_diffrn_reflns_theta_full 28.01
_diffrn_reflns_theta_max 28.01
_diffrn_reflns_theta_min 2.05
_diffrn_standards_decay_% 1
_exptl_absorpt_coefficient_mu 0.210
_exptl_absorpt_correction_T_max 0.9752
_exptl_absorpt_correction_T_min 0.9395
_exptl_absorpt_correction_type multi-scan
_exptl_absorpt_process_details 'SADABS (Sheldrick, 1999)'
_exptl_crystal_colour Colorless
_exptl_crystal_density_diffrn 1.194
_exptl_crystal_density_meas 0
_exptl_crystal_description Prismatic
_exptl_crystal_F_000 546
_exptl_crystal_size_max 0.30
_exptl_crystal_size_mid 0.19
_exptl_crystal_size_min 0.12
_refine_diff_density_max 0.170
_refine_diff_density_min -0.163
_refine_diff_density_rms 0.026
_refine_ls_abs_structure_details 'Flack H D (1983), Acta Cryst. A39, 876-881'
_refine_ls_abs_structure_Flack -0.01(7)
_refine_ls_extinction_method none
_refine_ls_goodness_of_fit_ref 0.984
_refine_ls_hydrogen_treatment mixed
_refine_ls_matrix_type full
_refine_ls_number_parameters 220
_refine_ls_number_reflns 4608
_refine_ls_number_restraints 1
_refine_ls_restrained_S_all 0.984
_refine_ls_R_factor_all 0.1203
_refine_ls_R_factor_gt 0.0490
_refine_ls_shift/su_max 0.003
_refine_ls_shift/su_mean 0.000
_refine_ls_structure_factor_coef Fsqd
_refine_ls_weighting_details 'calc w=1/[\s^2^(Fo^2^)+(0.0470P)^2^+0.0000P] where P=(Fo^2^+2Fc^2^)/3'
_refine_ls_weighting_scheme calc
_refine_ls_wR_factor_gt 0.0949
_refine_ls_wR_factor_ref 0.1140
_reflns_number_gt 2361
_reflns_number_total 4608
_reflns_threshold_expression >2sigma(I)
_cod_data_source_file ja806981k_si_005.cif
_cod_data_source_block jran
_cod_database_code 4108943

loop_
_symmetry_equiv_pos_as_xyz
'x, y, z'
'-y, x-y, z+2/3'
'-x+y, -x, z+1/3'

loop_
_atom_site_label
_atom_site_type_symbol
_atom_site_fract_x
_atom_site_fract_y
_atom_site_fract_z
_atom_site_U_iso_or_equiv
_atom_site_adp_type
_atom_site_occupancy
_atom_site_symmetry_multiplicity
_atom_site_calc_flag
_atom_site_refinement_flags
Cl1 Cl 0.99055(11) 0.60447(12) 0.27863(6) 0.1235(4) Uani 1 1 d .
O1 O 0.6774(2) 0.38785(19) 0.72710(12) 0.0687(5) Uani 1 1 d .
O2 O 0.9671(2) 0.4377(2) 0.65838(16) 0.0924(7) Uani 1 1 d .
N1 N 0.7695(2) 0.5024(2) 0.87996(16) 0.0667(6) Uani 1 1 d .
H1 H 0.7218 0.4383 0.9236 0.080 Uiso 1 1 calc R
C1 C 0.9182(4) 0.6744(4) 1.0111(2) 0.0955(11) Uani 1 1 d .
H1A H 0.8815 0.6187 1.0698 0.115 Uiso 1 1 calc R
C2 C 1.0231(5) 0.8053(5) 1.0216(3) 0.1122(13) Uani 1 1 d .
H2 H 1.0578 0.8383 1.0887 0.135 Uiso 1 1 calc R
C3 C 1.0761(4) 0.8866(4) 0.9359(3) 0.1112(13) Uani 1 1 d .
H3 H 1.1459 0.9747 0.9451 0.133 Uiso 1 1 calc R
C4 C 1.0279(3) 0.8400(4) 0.8344(3) 0.0882(9) Uani 1 1 d .
H4 H 1.0657 0.8956 0.7757 0.106 Uiso 1 1 calc R
C5 C 0.9236(3) 0.7107(3) 0.8226(2) 0.0661(7) Uani 1 1 d .
C6 C 0.8704(3) 0.6296(3) 0.9112(2) 0.0704(8) Uani 1 1 d .
C7 C 0.7546(3) 0.4905(3) 0.77380(18) 0.0587(7) Uani 1 1 d .
C8 C 0.8512(3) 0.6287(3) 0.72623(19) 0.0619(7) Uani 1 1 d .
C9 C 0.7785(3) 0.6789(3) 0.6426(2) 0.0716(8) Uani 1 1 d .
C10 C 0.8226(3) 0.6127(3) 0.55616(18) 0.0636(7) Uani 1 1 d .
H10 H 0.7534 0.5173 0.5526 0.076 Uiso 1 1 calc R
C11 C 0.9321(3) 0.6245(3) 0.63066(18) 0.0577(7) Uani 1 1 d .
H11 H 1.0110 0.7145 0.6219 0.069 Uiso 1 1 calc R
C12 C 0.9721(3) 0.5244(3) 0.6026(2) 0.0647(7) Uani 1 1 d .
C13 C 1.0214(3) 0.5425(3) 0.4849(2) 0.0715(8) Uani 1 1 d .
C14 C 0.9221(3) 0.5603(3) 0.4116(2) 0.0788(9) Uani 1 1 d .
H14 H 0.8408 0.4715 0.4063 0.095 Uiso 1 1 calc R
C15 C 0.8759(3) 0.6570(3) 0.4455(2) 0.0771(9) Uani 1 1 d .
H15A H 0.9503 0.7490 0.4453 0.093 Uiso 1 1 calc R
H15B H 0.8057 0.6508 0.3988 0.093 Uiso 1 1 calc R
C16 C 0.6284(4) 0.6235(4) 0.6573(3) 0.0976(11) Uani 1 1 d .
H16A H 0.6130 0.6560 0.7230 0.146 Uiso 1 1 calc R
H16B H 0.5828 0.5268 0.6586 0.146 Uiso 1 1 calc R
H16C H 0.5944 0.6526 0.5997 0.146 Uiso 1 1 calc R
C17 C 0.8522(4) 0.8312(3) 0.6330(3) 0.1075(12) Uani 1 1 d .
H17A H 0.9458 0.8638 0.6186 0.161 Uiso 1 1 calc R
H17B H 0.8438 0.8696 0.6982 0.161 Uiso 1 1 calc R
H17C H 0.8138 0.8567 0.5761 0.161 Uiso 1 1 calc R
C18 C 1.0267(4) 0.4177(4) 0.4507(3) 0.1169(13) Uani 1 1 d .
H18A H 1.0663 0.4321 0.3814 0.175 Uiso 1 1 calc R
H18B H 0.9370 0.3415 0.4488 0.175 Uiso 1 1 calc R
H18C H 1.0801 0.4008 0.5003 0.175 Uiso 1 1 calc R
C19 C 1.1592(4) 0.6661(4) 0.4836(2) 0.0894(10) Uani 1 1 d .
H19 H 1.1664 0.7406 0.4480 0.107 Uiso 1 1 calc R
C20 C 1.2663(6) 0.6810(6) 0.5252(5) 0.191(3) Uani 1 1 d .
H20A H 1.2652 0.6100 0.5618 0.229 Uiso 1 1 calc R
H20B H 1.3461 0.7629 0.5190 0.229 Uiso 1 1 calc R

loop_
_atom_site_aniso_label
_atom_site_aniso_U_11
_atom_site_aniso_U_22
_atom_site_aniso_U_33
_atom_site_aniso_U_23
_atom_site_aniso_U_13
_atom_site_aniso_U_12
Cl1 0.1349(9) 0.1510(9) 0.0475(4) 0.0096(5) 0.0123(5) 0.0437(7)
O1 0.0856(14) 0.0623(12) 0.0490(10) -0.0003(9) -0.0072(9) 0.0300(11)
O2 0.1295(18) 0.0891(16) 0.0802(14) 0.0296(13) 0.0251(13) 0.0707(15)
N1 0.0755(16) 0.0817(17) 0.0440(12) 0.0010(11) -0.0011(11) 0.0401(14)
C1 0.106(3) 0.140(4) 0.0520(17) -0.025(2) -0.0123(17) 0.071(3)
C2 0.116(3) 0.146(4) 0.072(3) -0.044(3) -0.016(2) 0.063(3)
C3 0.107(3) 0.105(3) 0.106(3) -0.049(3) -0.018(2) 0.041(2)
C4 0.096(2) 0.071(2) 0.085(2) -0.0217(18) -0.0078(18) 0.033(2)
C5 0.0760(19) 0.071(2) 0.0572(16) -0.0119(14) -0.0054(14) 0.0412(17)
C6 0.080(2) 0.089(2) 0.0516(15) -0.0172(16) -0.0077(15) 0.0491(19)
C7 0.0739(19) 0.072(2) 0.0434(13) -0.0024(14) -0.0038(13) 0.0466(18)
C8 0.082(2) 0.0595(17) 0.0466(13) -0.0023(13) -0.0075(13) 0.0373(16)
C9 0.093(2) 0.0628(19) 0.0716(17) 0.0051(14) -0.0081(15) 0.0481(17)
C10 0.0744(19) 0.0620(17) 0.0495(14) 0.0123(12) -0.0040(13) 0.0305(16)
C11 0.0731(18) 0.0515(15) 0.0455(13) 0.0056(11) 0.0007(12) 0.0289(14)
C12 0.081(2) 0.0573(18) 0.0539(15) 0.0098(14) 0.0036(14) 0.0329(16)
C13 0.088(2) 0.0623(19) 0.0550(15) -0.0019(14) 0.0088(15) 0.0309(19)
C14 0.084(2) 0.082(2) 0.0426(14) 0.0038(14) 0.0055(14) 0.0206(18)
C15 0.082(2) 0.078(2) 0.0514(15) 0.0163(14) -0.0112(14) 0.0252(18)
C16 0.099(3) 0.118(3) 0.102(3) 0.006(2) -0.005(2) 0.074(2)
C17 0.150(3) 0.077(2) 0.115(3) 0.0043(19) -0.020(2) 0.070(2)
C18 0.159(4) 0.099(3) 0.095(3) -0.015(2) 0.021(2) 0.066(3)
C19 0.087(3) 0.087(2) 0.073(2) 0.0032(17) 0.0050(18) 0.027(2)
C20 0.113(4) 0.188(6) 0.217(7) 0.054(5) -0.042(4) 0.034(4)

loop_
_atom_type_symbol
_atom_type_description
_atom_type_scat_dispersion_real
_atom_type_scat_dispersion_imag
_atom_type_scat_source
C C 0.0033 0.0016 'International Tables Vol C Tables 4.2.6.8 and 6.1.1.4'
H H 0.0000 0.0000 'International Tables Vol C Tables 4.2.6.8 and 6.1.1.4'
N N 0.0061 0.0033 'International Tables Vol C Tables 4.2.6.8 and 6.1.1.4'
O O 0.0106 0.0060 'International Tables Vol C Tables 4.2.6.8 and 6.1.1.4'
Cl Cl 0.1484 0.1585 'International Tables Vol C Tables 4.2.6.8 and 6.1.1.4'

loop_
_geom_angle_atom_site_label_1
_geom_angle_atom_site_label_2
_geom_angle_atom_site_label_3
_geom_angle
C7 N1 C6 112.6(2)
C6 C1 C2 117.7(4)
C3 C2 C1 121.1(4)
C2 C3 C4 121.0(4)
C5 C4 C3 118.6(3)
C4 C5 C6 119.5(3)
C4 C5 C8 132.3(3)
C6 C5 C8 108.2(3)
C1 C6 C5 122.1(3)
C1 C6 N1 128.5(3)
C5 C6 N1 109.4(2)
O1 C7 N1 125.1(2)
O1 C7 C8 127.8(2)
N1 C7 C8 107.2(2)
C5 C8 C7 102.5(2)
C5 C8 C11 120.0(2)
C7 C8 C11 114.2(2)
C5 C8 C9 121.7(2)
C7 C8 C9 112.9(2)
C11 C8 C9 85.75(19)
C17 C9 C16 110.7(3)
C17 C9 C10 112.1(3)
C16 C9 C10 117.4(3)
C17 C9 C8 111.8(3)
C16 C9 C8 116.6(3)
C10 C9 C8 86.17(19)
C15 C10 C11 111.4(2)
C15 C10 C9 131.6(2)
C11 C10 C9 88.8(2)
C12 C11 C10 110.3(2)
C12 C11 C8 129.8(2)
C10 C11 C8 90.2(2)
O2 C12 C11 126.9(2)
O2 C12 C13 122.2(3)
C11 C12 C13 110.9(2)
C19 C13 C18 111.4(3)
C19 C13 C14 111.2(3)
C18 C13 C14 109.3(3)
C19 C13 C12 105.9(2)
C18 C13 C12 109.0(2)
C14 C13 C12 110.0(2)
C15 C14 C13 118.4(2)
C15 C14 Cl1 108.6(2)
C13 C14 Cl1 110.1(2)
C10 C15 C14 104.4(2)
C20 C19 C13 127.8(4)

loop_
_geom_bond_atom_site_label_1
_geom_bond_atom_site_label_2
_geom_bond_distance
Cl1 C14 1.812(3)
O1 C7 1.213(3)
O2 C12 1.195(3)
N1 C7 1.348(3)
N1 C6 1.389(4)
C1 C6 1.367(4)
C1 C2 1.382(6)
C2 C3 1.356(6)
C3 C4 1.391(5)
C4 C5 1.370(4)
C5 C6 1.384(4)
C5 C8 1.507(4)
C7 C8 1.530(4)
C8 C11 1.536(4)
C8 C9 1.617(4)
C9 C17 1.517(4)
C9 C16 1.518(5)
C9 C10 1.549(4)
C10 C15 1.506(4)
C10 C11 1.519(4)
C11 C12 1.475(4)
C12 C13 1.565(4)
C13 C19 1.504(4)
C13 C18 1.523(5)
C13 C14 1.557(4)
C14 C15 1.509(4)
C19 C20 1.265(6)

loop_
_geom_hbond_atom_site_label_D
_geom_hbond_atom_site_label_H
_geom_hbond_atom_site_label_A
_geom_hbond_distance_DH
_geom_hbond_distance_HA
_geom_hbond_distance_DA
_geom_hbond_angle_DHA
_geom_hbond_site_symmetry_A
N1 H1 O1 0.86 2.14 2.914(3) 149.4 3_665

loop_
_geom_torsion_atom_site_label_1
_geom_torsion_atom_site_label_2
_geom_torsion_atom_site_label_3
_geom_torsion_atom_site_label_4
_geom_torsion
C6 C1 C2 C3 0.3(6)
C1 C2 C3 C4 -0.9(6)
C2 C3 C4 C5 1.1(6)
C3 C4 C5 C6 -0.8(5)
C3 C4 C5 C8 -178.1(3)
C2 C1 C6 C5 0.0(5)
C2 C1 C6 N1 178.0(3)
C4 C5 C6 C1 0.3(4)
C8 C5 C6 C1 178.1(3)
C4 C5 C6 N1 -178.0(3)
C8 C5 C6 N1 -0.2(3)
C7 N1 C6 C1 -175.6(3)
C7 N1 C6 C5 2.6(3)
C6 N1 C7 O1 176.6(3)
C6 N1 C7 C8 -3.7(3)
C4 C5 C8 C7 175.6(3)
C6 C5 C8 C7 -1.9(3)
C4 C5 C8 C11 47.7(4)
C6 C5 C8 C11 -129.7(3)
C4 C5 C8 C9 -57.1(5)
C6 C5 C8 C9 125.5(3)
O1 C7 C8 C5 -177.1(3)
N1 C7 C8 C5 3.3(3)
O1 C7 C8 C11 -45.6(4)
N1 C7 C8 C11 134.7(2)
O1 C7 C8 C9 50.2(4)
N1 C7 C8 C9 -129.4(2)
C5 C8 C9 C17 32.7(4)
C7 C8 C9 C17 155.2(3)
C11 C8 C9 C17 -90.2(3)
C5 C8 C9 C16 -96.2(3)
C7 C8 C9 C16 26.4(3)
C11 C8 C9 C16 140.9(3)
C5 C8 C9 C10 145.0(3)
C7 C8 C9 C10 -92.5(2)
C11 C8 C9 C10 22.11(19)
C17 C9 C10 C15 -28.3(4)
C16 C9 C10 C15 101.6(4)
C8 C9 C10 C15 -140.3(3)
C17 C9 C10 C11 89.7(3)
C16 C9 C10 C11 -140.4(3)
C8 C9 C10 C11 -22.32(19)
C15 C10 C11 C12 -68.6(3)
C9 C10 C11 C12 156.6(2)
C15 C10 C11 C8 158.3(2)
C9 C10 C11 C8 23.5(2)
C5 C8 C11 C12 96.1(3)
C7 C8 C11 C12 -26.2(4)
C9 C8 C11 C12 -139.5(3)
C5 C8 C11 C10 -147.0(2)
C7 C8 C11 C10 90.7(2)
C9 C8 C11 C10 -22.52(19)
C10 C11 C12 O2 -121.2(3)
C8 C11 C12 O2 -13.0(5)
C10 C11 C12 C13 57.5(3)
C8 C11 C12 C13 165.6(3)
O2 C12 C13 C19 -106.8(3)
C11 C12 C13 C19 74.5(3)
O2 C12 C13 C18 13.3(4)
C11 C12 C13 C18 -165.5(3)
O2 C12 C13 C14 133.0(3)
C11 C12 C13 C14 -45.7(3)
C19 C13 C14 C15 -70.6(3)
C18 C13 C14 C15 166.0(3)
C12 C13 C14 C15 46.3(3)
C19 C13 C14 Cl1 55.1(3)
C18 C13 C14 Cl1 -68.3(3)
C12 C13 C14 Cl1 172.1(2)
C11 C10 C15 C14 61.7(3)
C9 C10 C15 C14 170.2(3)
C13 C14 C15 C10 -53.0(3)
Cl1 C14 C15 C10 -179.48(19)
C18 C13 C19 C20 -50.1(6)
C14 C13 C19 C20 -172.3(5)
C12 C13 C19 C20 68.3(6)
